data_2233645
loop_
_publ_author_name
'Kim, Young-Inn'
'Kang, Sung Kwon'

_publ_section_title
;
 Bis(2-amino-1,3-benzothiazole-\k<i>N</i>^3^)dichloridozinc(II) ethanol
 hemisolvate
;
_journal_coeditor_code TK5044
_journal_issue 2
_journal_name_full 'Acta Crystallographica Section E'
_journal_page_first m178
_journal_page_last m179
_journal_paper_doi 10.1107/S1600536812001560
_journal_volume 68
_journal_year 2012
_chemical_formula_iupac '[Zn Cl2 (C7 H6 N2 S)2], 0.5C2 H6 O'
_chemical_formula_moiety 'C14 H12 Cl2 N4 S2 Zn, 0.5(C2 H6 O)'
_chemical_formula_sum 'C15 H15 Cl2 N4 O0.5 S2 Zn'
_chemical_formula_weight 459.72
_chemical_name_systematic
;
Bis(2-amino-1,3-benzothiazole-\k<i>N</i>^3^)dichloridozinc(II) ethanol
hemisolvate
;
_space_group_IT_number 54
_symmetry_cell_setting orthorhombic
_symmetry_space_group_name_Hall '-P 2a 2ac'
_symmetry_space_group_name_H-M 'P c c a'
_atom_sites_solution_hydrogens geom
_atom_sites_solution_primary direct
_atom_sites_solution_secondary difmap
_audit_creation_method 'WinGX routine CIF_UPDATE'
_cell_angle_alpha 90
_cell_angle_beta 90
_cell_angle_gamma 90
_cell_formula_units_Z 8
_cell_length_a 21.0129(10)
_cell_length_b 11.6013(5)
_cell_length_c 16.6025(8)
_cell_measurement_reflns_used 1986
_cell_measurement_temperature 296(2)
_cell_measurement_theta_max 24.25
_cell_measurement_theta_min 3.02
_cell_volume 4047.3(3)
_computing_cell_refinement 'SAINT (Bruker, 2002)'
_computing_data_collection 'SMART (Bruker, 2002)'
_computing_data_reduction 'SAINT (Bruker, 2002)'
_computing_molecular_graphics 'ORTEP-3 (Farrugia, 1997)'
_computing_publication_material 'WinGX (Farrugia, 1999)'
_computing_structure_refinement 'SHELXL97 (Sheldrick, 2008)'
_computing_structure_solution 'SHELXS97 (Sheldrick, 2008)'
_diffrn_ambient_temperature 296(2)
_diffrn_measured_fraction_theta_full 0.985
_diffrn_measured_fraction_theta_max 0.985
_diffrn_measurement_device_type 'Bruker SMART CCD area-detector'
_diffrn_measurement_method '\f and \w scans'
_diffrn_radiation_monochromator graphite
_diffrn_radiation_type MoK\a
_diffrn_radiation_wavelength 0.71073
_diffrn_reflns_av_R_equivalents 0.0583
_diffrn_reflns_limit_h_max 8
_diffrn_reflns_limit_h_min -27
_diffrn_reflns_limit_k_max 12
_diffrn_reflns_limit_k_min -15
_diffrn_reflns_limit_l_max 21
_diffrn_reflns_limit_l_min -19
_diffrn_reflns_number 16706
_diffrn_reflns_theta_full 28.29
_diffrn_reflns_theta_max 28.29
_diffrn_reflns_theta_min 2.35
_exptl_absorpt_coefficient_mu 1.685
_exptl_absorpt_correction_T_max 0.881
_exptl_absorpt_correction_T_min 0.813
_exptl_absorpt_correction_type multi-scan
_exptl_absorpt_process_details '(SADABS; Bruker, 2002)'
_exptl_crystal_colour colourless
_exptl_crystal_density_diffrn 1.509
_exptl_crystal_density_method 'not measured'
_exptl_crystal_description block
_exptl_crystal_F_000 1760
_exptl_crystal_size_max 0.13
_exptl_crystal_size_mid 0.1
_exptl_crystal_size_min 0.07
_platon_squeeze_details
;
;
_refine_diff_density_max 0.393
_refine_diff_density_min -0.337
_refine_ls_extinction_method none
_refine_ls_goodness_of_fit_ref 0.883
_refine_ls_hydrogen_treatment constr
_refine_ls_matrix_type full
_refine_ls_number_parameters 208
_refine_ls_number_reflns 4956
_refine_ls_number_restraints 0
_refine_ls_restrained_S_all 0.883
_refine_ls_R_factor_all 0.0999
_refine_ls_R_factor_gt 0.0459
_refine_ls_shift/su_max 0.001
_refine_ls_shift/su_mean 0
_refine_ls_structure_factor_coef Fsqd
_refine_ls_weighting_details 'calc w=1/[\s^2^(Fo^2^)+(0.0724P)^2^] where P=(Fo^2^+2Fc^2^)/3'
_refine_ls_weighting_scheme calc
_refine_ls_wR_factor_ref 0.1359
_reflns_number_gt 2612
_reflns_number_total 4956
_reflns_threshold_expression I>2\s(I)
_cod_data_source_file tk5044.cif
_cod_data_source_block I
_cod_database_code 2233645
_cod_database_fobs_code 2233645

loop_
_symmetry_equiv_pos_as_xyz
'x, y, z'
'-x+1/2, -y, z'
'-x, y, -z+1/2'
'x+1/2, -y, -z+1/2'
'-x, -y, -z'
'x-1/2, y, -z'
'x, -y, z-1/2'
'-x-1/2, y, z-1/2'

loop_
_atom_site_type_symbol
_atom_site_label
_atom_site_fract_x
_atom_site_fract_y
_atom_site_fract_z
_atom_site_U_iso_or_equiv
_atom_site_adp_type
_atom_site_calc_flag
_atom_site_refinement_flags
_atom_site_occupancy
Zn Zn1 0.387172(17) 0.61071(4) 0.10299(3) 0.04953(16) Uani d . 1
Cl Cl2 0.33663(4) 0.61006(11) 0.22239(6) 0.0701(3) Uani d . 1
Cl Cl3 0.42382(4) 0.43298(9) 0.06892(7) 0.0598(3) Uani d . 1
N N4 0.32592(12) 0.6503(3) 0.01289(18) 0.0477(7) Uani d . 1
C C5 0.34802(15) 0.6653(3) -0.0662(2) 0.0462(8) Uani d . 1
C C6 0.41141(18) 0.6731(4) -0.0882(2) 0.0569(10) Uani d . 1
H H6 0.4435 0.6673 -0.0499 0.068 Uiso calc R 1
C C7 0.42565(19) 0.6899(4) -0.1684(3) 0.0624(11) Uani d . 1
H H7 0.4681 0.6945 -0.184 0.075 Uiso calc R 1
C C8 0.3791(2) 0.6999(4) -0.2255(3) 0.0766(13) Uani d . 1
H H8 0.3899 0.7119 -0.2791 0.092 Uiso calc R 1
C C9 0.3160(2) 0.6922(4) -0.2033(3) 0.0758(13) Uani d . 1
H H9 0.2841 0.6989 -0.2418 0.091 Uiso calc R 1
C C10 0.30062(17) 0.6744(4) -0.1237(3) 0.0565(10) Uani d . 1
S S11 0.22578(4) 0.66284(11) -0.07852(7) 0.0681(3) Uani d . 1
C C12 0.26227(15) 0.6488(3) 0.0152(2) 0.0519(9) Uani d . 1
N N13 0.22837(13) 0.6396(3) 0.0822(2) 0.0682(10) Uani d . 1
H H13A 0.2473 0.6342 0.128 0.082 Uiso calc R 1
H H13B 0.1875 0.6391 0.0799 0.082 Uiso calc R 1
N N14 0.45956(13) 0.7257(3) 0.11147(19) 0.0510(8) Uani d . 1
C C15 0.45232(18) 0.8447(4) 0.1039(2) 0.0563(10) Uani d . 1
C C16 0.3996(2) 0.9016(4) 0.0752(4) 0.0839(15) Uani d . 1
H H16 0.3638 0.8601 0.0595 0.101 Uiso calc R 1
C C17 0.3998(3) 1.0218(5) 0.0695(4) 0.1028(18) Uani d . 1
H H17 0.3648 1.0607 0.0486 0.123 Uiso calc R 1
C C18 0.4536(4) 1.0833(5) 0.0957(4) 0.1039(19) Uani d . 1
H H18 0.4536 1.1635 0.0936 0.125 Uiso calc R 1
C C19 0.5060(3) 1.0260(5) 0.1243(4) 0.0920(16) Uani d . 1
H H19 0.542 1.0665 0.1408 0.11 Uiso calc R 1
C C20 0.5045(2) 0.9079(4) 0.1283(3) 0.0689(12) Uani d . 1
S S21 0.56461(5) 0.81677(11) 0.16229(8) 0.0794(4) Uani d . 1
C C22 0.51607(16) 0.6994(4) 0.1405(2) 0.0526(9) Uani d . 1
N N23 0.53666(14) 0.5938(3) 0.1541(2) 0.0673(10) Uani d . 1
H H23A 0.5125 0.5358 0.1439 0.081 Uiso calc R 1
H H23B 0.5742 0.583 0.1732 0.081 Uiso calc R 1

loop_
_atom_site_aniso_label
_atom_site_aniso_U_11
_atom_site_aniso_U_22
_atom_site_aniso_U_33
_atom_site_aniso_U_12
_atom_site_aniso_U_13
_atom_site_aniso_U_23
Zn1 0.0339(2) 0.0592(3) 0.0555(3) -0.00259(18) -0.00195(16) -0.0009(2)
Cl2 0.0450(5) 0.1092(9) 0.0562(6) 0.0047(5) 0.0029(4) 0.0017(6)
Cl3 0.0395(4) 0.0593(6) 0.0807(7) 0.0003(4) 0.0012(4) -0.0048(5)
N4 0.0336(13) 0.0584(19) 0.051(2) -0.0019(13) -0.0030(12) -0.0022(15)
C5 0.0385(17) 0.044(2) 0.056(2) -0.0035(15) -0.0026(15) -0.0041(18)
C6 0.047(2) 0.063(3) 0.062(3) 0.0010(18) 0.0038(17) -0.002(2)
C7 0.056(2) 0.069(3) 0.062(3) -0.0080(19) 0.013(2) -0.010(2)
C8 0.078(3) 0.098(4) 0.053(3) -0.019(3) 0.008(2) -0.006(3)
C9 0.070(3) 0.103(4) 0.055(3) -0.015(3) -0.015(2) -0.006(3)
C10 0.043(2) 0.066(3) 0.060(3) -0.0058(18) -0.0032(16) 0.000(2)
S11 0.0404(5) 0.0954(9) 0.0686(7) -0.0065(5) -0.0123(4) 0.0040(6)
C12 0.0363(17) 0.057(2) 0.063(3) 0.0000(15) -0.0028(16) -0.003(2)
N13 0.0321(15) 0.108(3) 0.064(2) -0.0072(16) 0.0005(14) 0.001(2)
N14 0.0403(15) 0.053(2) 0.059(2) -0.0049(14) -0.0028(13) -0.0030(15)
C15 0.054(2) 0.056(3) 0.059(3) -0.0036(19) 0.0036(18) -0.002(2)
C16 0.080(3) 0.062(3) 0.109(4) -0.001(2) -0.017(3) -0.006(3)
C17 0.102(4) 0.070(4) 0.136(5) 0.018(3) -0.015(4) -0.004(3)
C18 0.129(5) 0.055(3) 0.128(5) -0.008(3) 0.014(4) -0.007(3)
C19 0.083(4) 0.074(4) 0.119(5) -0.018(3) 0.000(3) -0.010(3)
C20 0.076(3) 0.054(3) 0.077(3) -0.015(2) 0.008(2) -0.009(2)
S21 0.0532(6) 0.0765(8) 0.1084(10) -0.0193(5) -0.0102(6) -0.0122(7)
C22 0.0419(19) 0.063(3) 0.053(2) -0.0077(18) 0.0060(16) -0.005(2)
N23 0.0423(16) 0.068(3) 0.092(3) 0.0004(16) -0.0166(17) -0.005(2)

loop_
_atom_type_symbol
_atom_type_description
_atom_type_scat_dispersion_real
_atom_type_scat_dispersion_imag
_atom_type_scat_source
C C 0.0033 0.0016 'International Tables Vol C Tables 4.2.6.8 and 6.1.1.4'
H H 0 0 'International Tables Vol C Tables 4.2.6.8 and 6.1.1.4'
N N 0.0061 0.0033 'International Tables Vol C Tables 4.2.6.8 and 6.1.1.4'
Cl Cl 0.1484 0.1585 'International Tables Vol C Tables 4.2.6.8 and 6.1.1.4'
S S 0.1246 0.1234 'International Tables Vol C Tables 4.2.6.8 and 6.1.1.4'
Zn Zn 0.2839 1.4301 'International Tables Vol C Tables 4.2.6.8 and 6.1.1.4'

loop_
_geom_angle_atom_site_label_1
_geom_angle_atom_site_label_2
_geom_angle_atom_site_label_3
_geom_angle
_geom_angle_publ_flag
N4 Zn1 N14 112.24(12) y
N4 Zn1 Cl2 110.59(8) ?
N14 Zn1 Cl2 107.17(9) ?
N4 Zn1 Cl3 103.73(9) ?
N14 Zn1 Cl3 111.09(9) ?
Cl2 Zn1 Cl3 112.11(5) y
C12 N4 C5 111.0(3) ?
C12 N4 Zn1 127.7(3) ?
C5 N4 Zn1 120.6(2) ?
C10 C5 C6 120.4(4) ?
C10 C5 N4 114.7(3) ?
C6 C5 N4 125.0(3) ?
C7 C6 C5 118.2(4) ?
C7 C6 H6 120.9 ?
C5 C6 H6 120.9 ?
C8 C7 C6 121.8(4) ?
C8 C7 H7 119.1 ?
C6 C7 H7 119.1 ?
C7 C8 C9 119.8(4) ?
C7 C8 H8 120.1 ?
C9 C8 H8 120.1 ?
C10 C9 C8 119.5(4) ?
C10 C9 H9 120.2 ?
C8 C9 H9 120.2 ?
C9 C10 C5 120.3(3) ?
C9 C10 S11 129.5(3) ?
C5 C10 S11 110.2(3) ?
C12 S11 C10 89.70(17) ?
N13 C12 N4 124.2(3) ?
N13 C12 S11 121.4(3) ?
N4 C12 S11 114.4(3) ?
C12 N13 H13A 120 ?
C12 N13 H13B 120 ?
H13A N13 H13B 120 ?
C22 N14 C15 111.1(3) ?
C22 N14 Zn1 123.3(3) ?
C15 N14 Zn1 124.3(2) ?
C16 C15 C20 119.2(4) ?
C16 C15 N14 126.5(4) ?
C20 C15 N14 114.4(4) ?
C15 C16 C17 120.0(5) ?
C15 C16 H16 120 ?
C17 C16 H16 120 ?
C16 C17 C18 119.2(5) ?
C16 C17 H17 120.4 ?
C18 C17 H17 120.4 ?
C19 C18 C17 120.5(5) ?
C19 C18 H18 119.8 ?
C17 C18 H18 119.8 ?
C20 C19 C18 118.8(5) ?
C20 C19 H19 120.6 ?
C18 C19 H19 120.6 ?
C19 C20 C15 122.3(5) ?
C19 C20 S21 127.2(4) ?
C15 C20 S21 110.4(3) ?
C22 S21 C20 89.0(2) ?
N14 C22 N23 125.0(3) ?
N14 C22 S21 115.0(3) ?
N23 C22 S21 119.9(3) ?
C22 N23 H23A 120 ?
C22 N23 H23B 120 ?
H23A N23 H23B 120 ?

loop_
_geom_bond_atom_site_label_1
_geom_bond_atom_site_label_2
_geom_bond_distance
_geom_bond_publ_flag
Zn1 N4 2.026(3) y
Zn1 N14 2.028(3) y
Zn1 Cl2 2.2489(11) y
Zn1 Cl3 2.2726(11) y
N4 C12 1.338(4) y
N4 C5 1.404(5) y
C5 C10 1.384(5) ?
C5 C6 1.384(5) ?
C6 C7 1.378(5) ?
C6 H6 0.93 ?
C7 C8 1.368(6) ?
C7 H7 0.93 ?
C8 C9 1.379(6) ?
C8 H8 0.93 ?
C9 C10 1.375(6) ?
C9 H9 0.93 ?
C10 S11 1.748(4) ?
S11 C12 1.742(4) ?
C12 N13 1.326(5) ?
N13 H13A 0.86 ?
N13 H13B 0.86 ?
N14 C22 1.317(4) y
N14 C15 1.395(5) y
C15 C16 1.374(6) ?
C15 C20 1.380(6) ?
C16 C17 1.399(7) ?
C16 H16 0.93 ?
C17 C18 1.405(8) ?
C17 H17 0.93 ?
C18 C19 1.373(8) ?
C18 H18 0.93 ?
C19 C20 1.372(6) ?
C19 H19 0.93 ?
C20 S21 1.741(5) ?
S21 C22 1.740(4) ?
C22 N23 1.318(5) ?
N23 H23A 0.86 ?
N23 H23B 0.86 ?

loop_
_geom_hbond_atom_site_label_D
_geom_hbond_atom_site_label_H
_geom_hbond_atom_site_label_A
_geom_hbond_site_symmetry_A
_geom_hbond_distance_DH
_geom_hbond_distance_HA
_geom_hbond_distance_DA
_geom_hbond_angle_DHA
N13 H13A Cl2 . 0.86 2.46 3.273(3) 157
N13 H13B Cl3 2_565 0.86 2.49 3.314(3) 161
N23 H23A Cl3 . 0.86 2.54 3.333(3) 154
N23 H23B Cl2 3_655 0.86 2.57 3.366(3) 154

loop_
_platon_squeeze_void_nr
_platon_squeeze_void_average_x
_platon_squeeze_void_average_y
_platon_squeeze_void_average_z
_platon_squeeze_void_volume
_platon_squeeze_void_count_electrons
_platon_squeeze_void_content
1 0.250 0.000 0.019 378 58 ' '
2 0.750 0.000 -0.025 378 58 ' '
